data_2244006
loop_
_publ_author_name
'Schultheiss, Nate'
'Holtsclaw, Jeremy'
'Zeller, Matthias'

_publ_section_title
;
 An orthorhombic polymorph of 2-(1,3,5-dithiazinan-5-yl)ethanol or
 MEA-dithiazine
;
_journal_coeditor_code HB8010
_journal_issue 2
_journal_name_full 'Acta Crystallographica Section E'
_journal_page_first
;
;
_journal_paper_doi 10.1107/S2056989022000342
_journal_volume 78
_journal_year 2022
_chemical_formula_iupac 'C5 H11 N O S2'
_chemical_formula_moiety 'C5 H11 N O S2'
_chemical_formula_sum 'C5 H11 N O S2'
_chemical_formula_weight 165.27
_chemical_name_common MEA-dithiazine
_chemical_name_systematic
;
2-(1,3,5-Dithiazinan-5-yl)ethanol
;
_space_group_crystal_system orthorhombic
_space_group_IT_number 61
_space_group_name_Hall '-P 2ac 2ab'
_space_group_name_H-M_alt 'P b c a'
_atom_sites_solution_hydrogens mixed
_atom_sites_solution_primary direct
_atom_sites_solution_secondary difmap
_audit_creation_method SHELXL-2018/3
_cell_angle_alpha 90
_cell_angle_beta 90
_cell_angle_gamma 90
_cell_formula_units_Z 8
_cell_length_a 9.5828(4)
_cell_length_b 8.8467(3)
_cell_length_c 17.6400(8)
_cell_measurement_reflns_used 9803
_cell_measurement_temperature 150(2)
_cell_measurement_theta_max 33.1422
_cell_measurement_theta_min 2.3092
_cell_volume 1495.45(11)
_computing_cell_refinement
;
SAINT (Bruker, 2019)
;
_computing_data_collection
;
APEX3 (Bruker, 2019)
;
_computing_data_reduction
;
SAINT (Bruker, 2019)
;
_computing_molecular_graphics
;
Mercury (Macrae <i>et al.</i>,  2020)
;
_computing_publication_material
;
publCIF (Westrip, 2010)
;
_computing_structure_refinement
;
<i>SHELXL2018/3</i> (Sheldrick, 2015),
<i>shelXle</i> (H\"ubschle et al., 2011)
;
_computing_structure_solution
;
SHELXS (Sheldrick, 2008)
;
_diffrn_ambient_temperature 150(2)
_diffrn_detector_area_resol_mean 7.4074
_diffrn_measured_fraction_theta_full 0.999
_diffrn_measured_fraction_theta_max 0.999
_diffrn_measurement_device_type
;
Bruker AXS D8 Quest diffractometer with PhotonII charge-integrating pixel
array detector (CPAD)
;
_diffrn_measurement_method 'omega and phi scans'
_diffrn_radiation_monochromator 'Triumph curved graphite crystal'
_diffrn_radiation_type MoK\a
_diffrn_radiation_wavelength 0.71073
_diffrn_reflns_av_R_equivalents 0.0397
_diffrn_reflns_av_unetI/netI 0.0139
_diffrn_reflns_limit_h_max 14
_diffrn_reflns_limit_h_min -14
_diffrn_reflns_limit_k_max 13
_diffrn_reflns_limit_k_min -13
_diffrn_reflns_limit_l_max 27
_diffrn_reflns_limit_l_min -27
_diffrn_reflns_number 60184
_diffrn_reflns_theta_full 25.242
_diffrn_reflns_theta_max 33.166
_diffrn_reflns_theta_min 3.139
_diffrn_source 'fine focus sealed tube X-ray source'
_diffrn_source_current 30
_diffrn_source_voltage 50
_exptl_absorpt_coefficient_mu 0.631
_exptl_absorpt_correction_T_max 0.7465
_exptl_absorpt_correction_T_min 0.6894
_exptl_absorpt_correction_type multi-scan
_exptl_absorpt_process_details
;
(SADABS; Krause <i>et al.</i>,  2015)
;
_exptl_crystal_colour colourless
_exptl_crystal_density_diffrn 1.468
_exptl_crystal_description block
_exptl_crystal_F_000 704
_exptl_crystal_size_max 0.410
_exptl_crystal_size_mid 0.340
_exptl_crystal_size_min 0.280
_refine_diff_density_max 0.376
_refine_diff_density_min -0.206
_refine_ls_extinction_coef 0.0043(8)
_refine_ls_extinction_expression Fc^*^=kFc[1+0.001xFc^2^\l^3^/sin(2\q)]^-1/4^
_refine_ls_extinction_method
;
SHELXL-2018/3 (Sheldrick, 2015)
;
_refine_ls_goodness_of_fit_ref 1.055
_refine_ls_hydrogen_treatment mixed
_refine_ls_matrix_type full
_refine_ls_number_parameters 86
_refine_ls_number_reflns 2857
_refine_ls_number_restraints 0
_refine_ls_restrained_S_all 1.055
_refine_ls_R_factor_all 0.0209
_refine_ls_R_factor_gt 0.0184
_refine_ls_shift/su_max 0.002
_refine_ls_shift/su_mean 0.000
_refine_ls_structure_factor_coef Fsqd
_refine_ls_weighting_details 'w=1/[\s^2^(Fo^2^)+(0.0247P)^2^+0.3304P] where P=(Fo^2^+2Fc^2^)/3'
_refine_ls_weighting_scheme calc
_refine_ls_wR_factor_gt 0.0519
_refine_ls_wR_factor_ref 0.0528
_reflns_number_gt 2609
_reflns_number_total 2857
_reflns_threshold_expression 'I > 2\s(I)'
_cod_data_source_file hb8010sup1.cif
_cod_data_source_block 150K
_cod_database_code 2244006
_shelx_space_group_comment
;
The symmetry employed for this shelxl refinement is uniquely defined
by the following loop, which should always be used as a source of
symmetry information in preference to the above space-group names.
They are only intended as comments.
;
_shelx_estimated_absorpt_t_min 0.782
_shelx_estimated_absorpt_t_max 0.843

loop_
_space_group_symop_operation_xyz
'x, y, z'
'-x+1/2, -y, z+1/2'
'-x, y+1/2, -z+1/2'
'x+1/2, -y+1/2, -z'
'-x, -y, -z'
'x-1/2, y, -z-1/2'
'x, -y-1/2, z-1/2'
'-x-1/2, y-1/2, z'

loop_
_atom_site_type_symbol
_atom_site_label
_atom_site_fract_x
_atom_site_fract_y
_atom_site_fract_z
_atom_site_U_iso_or_equiv
_atom_site_adp_type
_atom_site_calc_flag
_atom_site_occupancy
_atom_site_disorder_assembly
_atom_site_disorder_group
S S1 0.49529(2) 0.46751(2) 0.67098(2) 0.01985(5) Uani d 1 . .
S S2 0.24939(2) 0.25649(2) 0.68835(2) 0.01846(5) Uani d 1 . .
O O1 0.35020(6) 0.04378(6) 0.45260(3) 0.02346(11) Uani d 1 . .
H H1 0.4068(14) -0.0193(14) 0.4443(7) 0.035 Uiso d 1 . .
N N1 0.46380(6) 0.20571(6) 0.58421(3) 0.01538(10) Uani d 1 . .
C C1 0.38115(7) 0.36827(8) 0.73583(4) 0.01980(12) Uani d 1 . .
H H1A 0.438074 0.301055 0.768347 0.024 Uiso calc 1 . .
H H1B 0.334562 0.442853 0.769154 0.024 Uiso calc 1 . .
C C2 0.36757(7) 0.13153(7) 0.63564(4) 0.01697(11) Uani d 1 . .
H H2A 0.422566 0.072117 0.672647 0.020 Uiso calc 1 . .
H H2B 0.310423 0.059314 0.606076 0.020 Uiso calc 1 . .
C C3 0.56527(7) 0.30023(8) 0.62278(4) 0.01882(12) Uani d 1 . .
H H3A 0.635243 0.334132 0.585154 0.023 Uiso calc 1 . .
H H3B 0.614675 0.237470 0.660711 0.023 Uiso calc 1 . .
C C4 0.39690(8) 0.27738(7) 0.51799(4) 0.01898(12) Uani d 1 . .
H H4A 0.436105 0.379919 0.510816 0.023 Uiso calc 1 . .
H H4B 0.295599 0.287903 0.527660 0.023 Uiso calc 1 . .
C C5 0.41878(7) 0.18614(8) 0.44649(4) 0.01854(12) Uani d 1 . .
H H5A 0.381227 0.242363 0.402461 0.022 Uiso calc 1 . .
H H5B 0.519867 0.170101 0.438174 0.022 Uiso calc 1 . .

loop_
_atom_site_aniso_label
_atom_site_aniso_U_11
_atom_site_aniso_U_22
_atom_site_aniso_U_33
_atom_site_aniso_U_12
_atom_site_aniso_U_13
_atom_site_aniso_U_23
S1 0.02283(9) 0.01648(8) 0.02024(9) -0.00517(6) 0.00081(6) -0.00304(5)
S2 0.01611(8) 0.01798(8) 0.02130(9) -0.00069(5) 0.00337(5) 0.00081(5)
O1 0.0202(2) 0.0179(2) 0.0323(3) 0.00111(19) -0.0025(2) -0.0054(2)
N1 0.0183(2) 0.0142(2) 0.0136(2) 0.00098(18) -0.00090(18) 0.00015(17)
C1 0.0236(3) 0.0202(3) 0.0156(3) -0.0008(2) 0.0019(2) -0.0020(2)
C2 0.0196(3) 0.0126(2) 0.0187(3) 0.0001(2) 0.0002(2) 0.0012(2)
C3 0.0150(3) 0.0210(3) 0.0204(3) -0.0004(2) 0.0006(2) -0.0017(2)
C4 0.0271(3) 0.0151(2) 0.0147(3) 0.0028(2) -0.0025(2) 0.0009(2)
C5 0.0187(3) 0.0225(3) 0.0144(3) -0.0012(2) 0.0011(2) -0.0004(2)

loop_
_atom_type_symbol
_atom_type_description
_atom_type_scat_dispersion_real
_atom_type_scat_dispersion_imag
_atom_type_scat_source
C C 0.0033 0.0016 'International Tables Vol C Tables 4.2.6.8 and 6.1.1.4'
H H 0.0000 0.0000 'International Tables Vol C Tables 4.2.6.8 and 6.1.1.4'
N N 0.0061 0.0033 'International Tables Vol C Tables 4.2.6.8 and 6.1.1.4'
O O 0.0106 0.0060 'International Tables Vol C Tables 4.2.6.8 and 6.1.1.4'
S S 0.1246 0.1234 'International Tables Vol C Tables 4.2.6.8 and 6.1.1.4'

loop_
_geom_angle_atom_site_label_1
_geom_angle_atom_site_label_2
_geom_angle_atom_site_label_3
_geom_angle_site_symmetry_1
_geom_angle_site_symmetry_3
_geom_angle
_geom_angle_publ_flag
C1 S1 C3 . . 97.04(3) ?
C1 S2 C2 . . 97.65(3) ?
C5 O1 H1 . . 107.0(9) ?
C2 N1 C3 . . 113.16(5) ?
C2 N1 C4 . . 114.41(5) ?
C3 N1 C4 . . 114.49(5) ?
S2 C1 S1 . . 113.22(4) ?
S2 C1 H1A . . 108.9 ?
S1 C1 H1A . . 108.9 ?
S2 C1 H1B . . 108.9 ?
S1 C1 H1B . . 108.9 ?
H1A C1 H1B . . 107.7 ?
N1 C2 S2 . . 115.88(4) ?
N1 C2 H2A . . 108.3 ?
S2 C2 H2A . . 108.3 ?
N1 C2 H2B . . 108.3 ?
S2 C2 H2B . . 108.3 ?
H2A C2 H2B . . 107.4 ?
N1 C3 S1 . . 115.93(5) ?
N1 C3 H3A . . 108.3 ?
S1 C3 H3A . . 108.3 ?
N1 C3 H3B . . 108.3 ?
S1 C3 H3B . . 108.3 ?
H3A C3 H3B . . 107.4 ?
N1 C4 C5 . . 111.76(5) ?
N1 C4 H4A . . 109.3 ?
C5 C4 H4A . . 109.3 ?
N1 C4 H4B . . 109.3 ?
C5 C4 H4B . . 109.3 ?
H4A C4 H4B . . 107.9 ?
O1 C5 C4 . . 110.17(5) ?
O1 C5 H5A . . 109.6 ?
C4 C5 H5A . . 109.6 ?
O1 C5 H5B . . 109.6 ?
C4 C5 H5B . . 109.6 ?
H5A C5 H5B . . 108.1 ?

loop_
_geom_bond_atom_site_label_1
_geom_bond_atom_site_label_2
_geom_bond_site_symmetry_2
_geom_bond_distance
_geom_bond_publ_flag
S1 C1 . 1.8100(7) ?
S1 C3 . 1.8338(7) ?
S2 C1 . 1.8093(7) ?
S2 C2 . 1.8355(7) ?
O1 C5 . 1.4247(9) ?
O1 H1 . 0.792(13) ?
N1 C2 . 1.4505(8) ?
N1 C3 . 1.4517(9) ?
N1 C4 . 1.4758(8) ?
C1 H1A . 0.9900 ?
C1 H1B . 0.9900 ?
C2 H2A . 0.9900 ?
C2 H2B . 0.9900 ?
C3 H3A . 0.9900 ?
C3 H3B . 0.9900 ?
C4 C5 . 1.5120(9) ?
C4 H4A . 0.9900 ?
C4 H4B . 0.9900 ?
C5 H5A . 0.9900 ?
C5 H5B . 0.9900 ?

loop_
_geom_hbond_atom_site_label_D
_geom_hbond_atom_site_label_H
_geom_hbond_atom_site_label_A
_geom_hbond_site_symmetry_A
_geom_hbond_distance_DH
_geom_hbond_distance_HA
_geom_hbond_distance_DA
_geom_hbond_angle_DHA
_geom_hbond_publ_flag
O1 H1 N1 5_656 0.792(13) 2.124(13) 2.9103(8) 172.3(13) yes
C3 H3A O1 4_556 0.99 2.42 3.3359(9) 154 yes
C2 H2A S1 3_646 0.99 3.01 3.9330(7) 155 yes
C3 H3B S2 6_657 0.99 2.96 3.7899(7) 142 yes

loop_
_geom_torsion_atom_site_label_1
_geom_torsion_atom_site_label_2
_geom_torsion_atom_site_label_3
_geom_torsion_atom_site_label_4
_geom_torsion_site_symmetry_1
_geom_torsion_site_symmetry_2
_geom_torsion_site_symmetry_3
_geom_torsion_site_symmetry_4
_geom_torsion
_geom_torsion_publ_flag
C2 S2 C1 S1 . . . . 60.15(4) y
C3 S1 C1 S2 . . . . -60.52(4) y
C3 N1 C2 S2 . . . . 65.52(6) y
C4 N1 C2 S2 . . . . -68.05(6) y
C1 S2 C2 N1 . . . . -58.98(5) y
C2 N1 C3 S1 . . . . -66.53(6) y
C4 N1 C3 S1 . . . . 67.01(7) y
C1 S1 C3 N1 . . . . 60.35(5) y
C2 N1 C4 C5 . . . . -104.74(6) y
C3 N1 C4 C5 . . . . 122.32(6) y
N1 C4 C5 O1 . . . . 65.09(7) y

_cod_database_fobs_code 2244006
